data_4517040
loop_
_publ_author_name
'Braga, Dario'
'd&#x2019;Agostino, Simone'
'Grepioni, Fabrizia'

_publ_section_title
;
 Co-Crystals and Salts Obtained from Dinitrogen Bases and
 1,2,3,4-Cyclobutane Tetracarboxylic Acid and the Use of the Latter As a
 Template for Solid-State Photocyclization Reactions
;
_journal_issue 10
_journal_name_full 'Crystal Growth &amp; Design'
_journal_page_first 4880
_journal_paper_doi 10.1021/cg300716q
_journal_volume 12
_journal_year 2012
_chemical_formula_sum 'C16 H14 N2 O4'
_chemical_formula_weight 298.29
_space_group_IT_number 14
_space_group_name_Hall '-P 2ybc'
_space_group_name_H-M_alt 'P 1 21/c 1'
_symmetry_cell_setting monoclinic
_symmetry_space_group_name_H-M 'P 1 21/c 1'
_atom_sites_solution_hydrogens geom
_atom_sites_solution_primary direct
_atom_sites_solution_secondary difmap
_audit_creation_method SHELXL-97
_cell_angle_alpha 90.00
_cell_angle_beta 94.893(5)
_cell_angle_gamma 90.00
_cell_formula_units_Z 4
_cell_length_a 7.0584(4)
_cell_length_b 10.8433(6)
_cell_length_c 18.2878(10)
_cell_measurement_temperature 293(2)
_cell_volume 1394.58(13)
_computing_structure_refinement 'SHELXL-97 (Sheldrick, 1997)'
_computing_structure_solution 'SHELXS-97 (Sheldrick, 1990)'
_diffrn_ambient_temperature 293(2)
_diffrn_measured_fraction_theta_full 0.998
_diffrn_measured_fraction_theta_max 0.869
_diffrn_radiation_monochromator graphite
_diffrn_radiation_source 'fine-focus sealed tube'
_diffrn_radiation_type MoK\a
_diffrn_radiation_wavelength 0.71073
_diffrn_reflns_av_R_equivalents 0.0234
_diffrn_reflns_av_sigmaI/netI 0.0308
_diffrn_reflns_limit_h_max 8
_diffrn_reflns_limit_h_min -9
_diffrn_reflns_limit_k_max 14
_diffrn_reflns_limit_k_min -14
_diffrn_reflns_limit_l_max 24
_diffrn_reflns_limit_l_min -22
_diffrn_reflns_number 14623
_diffrn_reflns_theta_full 25.00
_diffrn_reflns_theta_max 29.24
_diffrn_reflns_theta_min 2.90
_exptl_absorpt_coefficient_mu 0.104
_exptl_absorpt_correction_type none
_exptl_crystal_colour colourless
_exptl_crystal_density_diffrn 1.421
_exptl_crystal_density_method 'not measured'
_exptl_crystal_description prism
_exptl_crystal_F_000 624
_exptl_crystal_size_max 0.12
_exptl_crystal_size_mid 0.09
_exptl_crystal_size_min 0.05
_refine_diff_density_max 0.179
_refine_diff_density_min -0.138
_refine_diff_density_rms 0.030
_refine_ls_extinction_method none
_refine_ls_goodness_of_fit_ref 0.914
_refine_ls_hydrogen_treatment mixed
_refine_ls_matrix_type full
_refine_ls_number_parameters 207
_refine_ls_number_reflns 3300
_refine_ls_number_restraints 0
_refine_ls_restrained_S_all 0.914
_refine_ls_R_factor_all 0.0742
_refine_ls_R_factor_gt 0.0386
_refine_ls_shift/su_max 0.000
_refine_ls_shift/su_mean 0.000
_refine_ls_structure_factor_coef Fsqd
_refine_ls_weighting_details 'calc w=1/[\s^2^(Fo^2^)+(0.0393P)^2^+0.2428P] where P=(Fo^2^+2Fc^2^)/3'
_refine_ls_weighting_scheme calc
_refine_ls_wR_factor_gt 0.0839
_refine_ls_wR_factor_ref 0.0902
_reflns_number_gt 2043
_reflns_number_total 3300
_reflns_threshold_expression >2sigma(I)
_cod_data_source_file 1-2-3abc-4-5-6.CIF
_cod_data_source_block 4
_cod_depositor_comments
;
The following automatic conversions were performed:

data item '_symmetry_cell_setting' value 'Monoclinic' was changed to
'monoclinic' in accordance with the
/home/saulius/struct/COD-crude-data/automatic-downloads/DataCite-retrospective/ACS/depositions/lib/dictionaries/cif_core.dic
dictionary named 'cif_core.dic' version 2.4.2 last updated on
2011-04-26.

Automatic conversion script
Id: cif_fix_values 6909 2019-04-08 15:41:33Z antanas 
;
_cod_original_sg_symbol_H-M P21/c
_cod_database_code 4517040

loop_
_symmetry_equiv_pos_as_xyz
'x, y, z'
'-x, y+1/2, -z+1/2'
'-x, -y, -z'
'x, -y-1/2, z-1/2'

loop_
_atom_site_label
_atom_site_type_symbol
_atom_site_fract_x
_atom_site_fract_y
_atom_site_fract_z
_atom_site_U_iso_or_equiv
_atom_site_adp_type
_atom_site_occupancy
_atom_site_symmetry_multiplicity
_atom_site_calc_flag
_atom_site_refinement_flags
O1 O -0.04797(17) 0.54852(9) 0.17352(5) 0.0605(3) Uani 1 1 d .
H1O H 0.013(3) 0.5216(19) 0.2280(11) 0.113(7) Uiso 1 1 d .
O2 O 0.04511(17) 0.36289(10) 0.14120(5) 0.0665(3) Uani 1 1 d .
O3 O 0.20303(16) 0.73983(9) 0.09269(6) 0.0576(3) Uani 1 1 d .
H3O H 0.293(3) 0.7464(18) 0.1389(13) 0.113(7) Uiso 1 1 d .
O4 O 0.36611(16) 0.57177(11) 0.06975(6) 0.0709(4) Uani 1 1 d .
C1 C 0.2245(2) 0.63392(13) 0.05992(7) 0.0438(3) Uani 1 1 d .
C2 C 0.05176(19) 0.59479(12) 0.01137(6) 0.0399(3) Uani 1 1 d .
H2 H -0.0189 0.6662 -0.0094 0.048 Uiso 1 1 calc R
C3 C -0.08282(19) 0.50161(12) 0.04764(6) 0.0399(3) Uani 1 1 d .
H3 H -0.2145 0.5312 0.0434 0.048 Uiso 1 1 calc R
C4 C -0.0208(2) 0.46300(13) 0.12558(7) 0.0429(3) Uani 1 1 d .
N1 N 0.08368(17) 0.48575(12) 0.30581(6) 0.0490(3) Uani 1 1 d .
N2 N 0.60352(17) 0.25898(11) 0.77630(6) 0.0492(3) Uani 1 1 d .
C5 C 0.1623(2) 0.37687(15) 0.32287(8) 0.0556(4) Uani 1 1 d .
H5 H 0.1649 0.3178 0.2861 0.067 Uiso 1 1 calc R
C6 C 0.2402(2) 0.34734(14) 0.39246(7) 0.0513(4) Uani 1 1 d .
H6 H 0.2946 0.2702 0.4019 0.062 Uiso 1 1 calc R
C7 C 0.23649(18) 0.43391(13) 0.44811(7) 0.0416(3) Uani 1 1 d .
C8 C 0.15633(19) 0.54724(14) 0.42970(7) 0.0464(3) Uani 1 1 d .
H8 H 0.1526 0.6084 0.4652 0.056 Uiso 1 1 calc R
C9 C 0.0821(2) 0.56957(14) 0.35890(7) 0.0489(4) Uani 1 1 d .
H9 H 0.0286 0.6464 0.3477 0.059 Uiso 1 1 calc R
C10 C 0.31085(19) 0.41236(14) 0.52466(7) 0.0462(3) Uani 1 1 d .
H10 H 0.3083 0.4794 0.5563 0.055 Uiso 1 1 calc R
C11 C 0.38041(19) 0.30917(14) 0.55352(7) 0.0470(4) Uani 1 1 d .
H11 H 0.3842 0.2411 0.5227 0.056 Uiso 1 1 calc R
C12 C 0.4292(2) 0.37962(16) 0.68484(8) 0.0629(5) Uani 1 1 d .
H12 H 0.3623 0.4519 0.6733 0.076 Uiso 1 1 calc R
C13 C 0.45268(18) 0.29294(13) 0.63078(7) 0.0427(3) Uani 1 1 d .
C14 C 0.5520(2) 0.18843(14) 0.65260(7) 0.0527(4) Uani 1 1 d .
H14 H 0.5683 0.1258 0.6190 0.063 Uiso 1 1 calc R
C15 C 0.5051(2) 0.35876(16) 0.75591(8) 0.0639(4) Uani 1 1 d .
H15 H 0.4860 0.4180 0.7913 0.077 Uiso 1 1 calc R
C16 C 0.6273(2) 0.17646(14) 0.72432(8) 0.0551(4) Uani 1 1 d .
H16 H 0.6990 0.1065 0.7370 0.066 Uiso 1 1 calc R

loop_
_atom_site_aniso_label
_atom_site_aniso_U_11
_atom_site_aniso_U_22
_atom_site_aniso_U_33
_atom_site_aniso_U_23
_atom_site_aniso_U_13
_atom_site_aniso_U_12
O1 0.0969(8) 0.0548(7) 0.0285(5) -0.0013(5) -0.0024(5) 0.0104(6)
O2 0.1027(9) 0.0590(7) 0.0360(5) 0.0077(5) -0.0050(5) 0.0203(7)
O3 0.0754(7) 0.0505(6) 0.0430(6) -0.0045(5) -0.0171(5) 0.0023(5)
O4 0.0597(7) 0.0848(9) 0.0639(7) -0.0210(6) -0.0193(5) 0.0170(7)
C1 0.0546(9) 0.0462(8) 0.0294(6) 0.0041(6) -0.0034(6) 0.0000(7)
C2 0.0496(8) 0.0408(7) 0.0278(6) 0.0032(5) -0.0049(5) 0.0043(6)
C3 0.0447(7) 0.0457(8) 0.0283(6) 0.0019(5) -0.0034(5) 0.0044(6)
C4 0.0515(8) 0.0486(9) 0.0280(6) 0.0039(6) 0.0011(5) -0.0026(7)
N1 0.0570(8) 0.0570(8) 0.0319(6) 0.0018(5) -0.0030(5) -0.0029(6)
N2 0.0563(7) 0.0543(8) 0.0353(6) 0.0012(5) -0.0067(5) -0.0021(6)
C5 0.0725(10) 0.0581(10) 0.0348(7) -0.0070(7) -0.0029(7) 0.0011(8)
C6 0.0618(9) 0.0514(9) 0.0399(8) 0.0004(7) -0.0009(6) 0.0050(8)
C7 0.0390(7) 0.0539(9) 0.0315(7) -0.0014(6) 0.0010(5) -0.0088(7)
C8 0.0512(8) 0.0507(9) 0.0366(7) -0.0057(6) -0.0005(6) -0.0038(7)
C9 0.0535(9) 0.0500(9) 0.0422(8) 0.0015(7) -0.0017(6) 0.0001(7)
C10 0.0470(8) 0.0553(9) 0.0355(7) -0.0051(6) -0.0016(6) -0.0046(7)
C11 0.0460(8) 0.0567(9) 0.0371(7) -0.0063(6) -0.0033(6) -0.0029(7)
C12 0.0764(11) 0.0672(11) 0.0422(8) -0.0057(7) -0.0121(7) 0.0238(9)
C13 0.0381(7) 0.0538(9) 0.0353(7) -0.0013(6) -0.0022(5) -0.0063(7)
C14 0.0686(10) 0.0481(9) 0.0402(8) -0.0044(7) -0.0027(7) 0.0003(8)
C15 0.0823(11) 0.0683(11) 0.0381(8) -0.0105(8) -0.0118(7) 0.0189(10)
C16 0.0696(10) 0.0493(9) 0.0448(8) 0.0044(7) -0.0047(7) 0.0020(8)

loop_
_atom_type_symbol
_atom_type_description
_atom_type_scat_dispersion_real
_atom_type_scat_dispersion_imag
_atom_type_scat_source
C C 0.0033 0.0016 'International Tables Vol C Tables 4.2.6.8 and 6.1.1.4'
H H 0.0000 0.0000 'International Tables Vol C Tables 4.2.6.8 and 6.1.1.4'
N N 0.0061 0.0033 'International Tables Vol C Tables 4.2.6.8 and 6.1.1.4'
O O 0.0106 0.0060 'International Tables Vol C Tables 4.2.6.8 and 6.1.1.4'

loop_
_geom_angle_atom_site_label_1
_geom_angle_atom_site_label_2
_geom_angle_atom_site_label_3
_geom_angle
_geom_angle_site_symmetry_1
_geom_angle_site_symmetry_3
O4 C1 O3 123.25(13) . .
O4 C1 C2 123.31(13) . .
O3 C1 C2 113.39(12) . .
C1 C2 C3 116.75(11) . 3_565
C1 C2 C3 114.85(10) . .
C3 C2 C3 89.23(10) 3_565 .
C4 C3 C2 115.30(11) . 3_565
C4 C3 C2 116.01(11) . .
C2 C3 C2 90.77(10) 3_565 .
O2 C4 O1 123.91(12) . .
O2 C4 C3 123.14(12) . .
O1 C4 C3 112.94(12) . .
C5 N1 C9 117.67(12) . .
C15 N2 C16 116.45(12) . .
N1 C5 C6 123.20(14) . .
C5 C6 C7 119.26(14) . .
C8 C7 C6 117.14(12) . .
C8 C7 C10 118.57(12) . .
C6 C7 C10 124.29(13) . .
C9 C8 C7 120.04(13) . .
N1 C9 C8 122.69(14) . .
C11 C10 C7 127.45(14) . .
C10 C11 C13 125.07(14) . .
C15 C12 C13 120.02(15) . .
C14 C13 C12 116.22(12) . .
C14 C13 C11 120.28(13) . .
C12 C13 C11 123.50(13) . .
C13 C14 C16 119.99(14) . .
N2 C15 C12 123.49(14) . .
N2 C16 C14 123.78(14) . .

loop_
_geom_bond_atom_site_label_1
_geom_bond_atom_site_label_2
_geom_bond_distance
_geom_bond_site_symmetry_2
O1 C4 1.3015(16) .
O2 C4 1.2057(16) .
O3 C1 1.3101(17) .
O4 C1 1.2062(16) .
C1 C2 1.5068(18) .
C2 C3 1.5315(18) 3_565
C2 C3 1.5718(19) .
C3 C4 1.5140(17) .
C3 C2 1.5315(18) 3_565
N1 C5 1.3303(19) .
N1 C9 1.3307(17) .
N2 C15 1.3221(19) .
N2 C16 1.3266(18) .
C5 C6 1.3803(19) .
C6 C7 1.3863(19) .
C7 C8 1.3825(19) .
C7 C10 1.4714(17) .
C8 C9 1.3761(18) .
C10 C11 1.3142(19) .
C11 C13 1.4712(18) .
C12 C15 1.381(2) .
C12 C13 1.384(2) .
C13 C14 1.3737(19) .
C14 C16 1.3788(19) .
